data_2015263
loop_
_publ_author_name
'Blake, Alexander J.'
'Gonz\'alez, Miguel A.'
'Gil-Gimeno,  Maria J.'

_publ_section_title
;(--)-(5<i>S</i>,8<i>S</i>,9<i>R</i>,10<i>S</i>,13<i>R</i>,14<i>R</i>)-15,16-Dideoxy-16,17-epoxy-16-oxospongian-15-yl
 acetate
;
_journal_coeditor_code LN3004
_journal_issue 4
_journal_name_full 'Acta Crystallographica Section C'
_journal_page_first o208
_journal_page_last o210
_journal_paper_doi 10.1107/S0108270106006366
_journal_volume 62
_journal_year 2006
_chemical_formula_iupac 'C22 H34 O4'
_chemical_formula_moiety 'C22 H34 O4'
_chemical_formula_sum 'C22 H34 O4'
_chemical_formula_weight 362.49
_chemical_melting_point 420.0(10)
_chemical_name_systematic (-)-(5S,8S,9R,10S,13R,14R)-15-Acetoxy-15,16-dideoxy-16,17-epoxyspongian-16-one
_space_group_IT_number 5
_symmetry_cell_setting monoclinic
_symmetry_space_group_name_Hall 'C 2y'
_symmetry_space_group_name_H-M 'C 1 2 1'
_atom_sites_solution_hydrogens geom
_atom_sites_solution_primary direct
_audit_creation_method 'enCIFer editing of SHELXL97 CIF output'
_cell_angle_alpha 90.00
_cell_angle_beta 94.235(2)
_cell_angle_gamma 90.00
_cell_formula_units_Z 4
_cell_length_a 13.377(2)
_cell_length_b 6.0824(8)
_cell_length_c 23.834(3)
_cell_measurement_reflns_used 3476
_cell_measurement_temperature 150(2)
_cell_measurement_theta_max 27.5
_cell_measurement_theta_min 2.6
_cell_volume 1933.9(5)
_computing_cell_refinement 'SAINT (Bruker, 2001)'
_computing_data_collection 'SMART (Bruker, 2001)'
_computing_data_reduction 'SAINT and SHELXTL (Bruker, 2001)'
_computing_molecular_graphics 'PLATON (Spek, 2003)'
_computing_publication_material 'enCIFer (Allen <i>et al.</i>,  2004) and PLATON'
_computing_structure_refinement 'SHELXL97 (Sheldrick, 1997)'
_computing_structure_solution 'SIR2002 (Burla <i>et al.</i>,  2003)'
_diffrn_ambient_temperature 150(2)
_diffrn_measured_fraction_theta_full 0.977
_diffrn_measured_fraction_theta_max 0.977
_diffrn_measurement_device_type 'Bruker SMART APEX CCD area-detector'
_diffrn_measurement_method \w
_diffrn_radiation_monochromator graphite
_diffrn_radiation_source 'sealed tube'
_diffrn_radiation_type MoK\a
_diffrn_radiation_wavelength 0.71073
_diffrn_reflns_av_R_equivalents 0.133
_diffrn_reflns_av_sigmaI/netI 0.080
_diffrn_reflns_limit_h_max 15
_diffrn_reflns_limit_h_min -17
_diffrn_reflns_limit_k_max 7
_diffrn_reflns_limit_k_min -7
_diffrn_reflns_limit_l_max 22
_diffrn_reflns_limit_l_min -30
_diffrn_reflns_number 5352
_diffrn_reflns_theta_full 27.48
_diffrn_reflns_theta_max 27.48
_diffrn_reflns_theta_min 2.57
_diffrn_standards_decay_% 0
_diffrn_standards_number 0
_exptl_absorpt_coefficient_mu 0.084
_exptl_absorpt_correction_type none
_exptl_crystal_colour colourless
_exptl_crystal_density_diffrn 1.245
_exptl_crystal_density_method 'not measured'
_exptl_crystal_description tablet
_exptl_crystal_F_000 792
_exptl_crystal_size_max 1.07
_exptl_crystal_size_mid 0.50
_exptl_crystal_size_min 0.13
_refine_diff_density_max 0.40
_refine_diff_density_min -0.27
_refine_ls_extinction_method none
_refine_ls_goodness_of_fit_ref 0.92
_refine_ls_hydrogen_treatment constr
_refine_ls_matrix_type full
_refine_ls_number_parameters 239
_refine_ls_number_reflns 2382
_refine_ls_number_restraints 1
_refine_ls_restrained_S_all 0.92
_refine_ls_R_factor_all 0.0516
_refine_ls_R_factor_gt 0.0487
_refine_ls_shift/su_max 0.001
_refine_ls_shift/su_mean 0.000
_refine_ls_structure_factor_coef Fsqd
_refine_ls_weighting_details 'calc w=1/[\s^2^(Fo^2^)+(0.106P)^2^] where P=(Fo^2^+2Fc^2^)/3'
_refine_ls_weighting_scheme calc
_refine_ls_wR_factor_gt 0.130
_refine_ls_wR_factor_ref 0.133
_reflns_number_gt 2200
_reflns_number_total 2382
_reflns_threshold_expression I>2\s(I)
_cod_data_source_file ln3004.cif
_cod_data_source_block 1b
_cod_depositor_comments
;
The following automatic conversions were performed:
'_geom_hbond_publ_flag' value 'Yes' changed to 'yes' according to
'/home/saulius/struct/CIF-dictionaries/cif_core.dic' dictionary named
'cif_core.dic' version 2.4.1 from 2010-06-29 (2 times).

Automatic conversion script
Id: cif_fix_enum 1527 2010-12-29 10:47:43Z saulius 

The following automatic conversions were performed:

'_chemical_melting_point' value '419--421' was changed to '420.0(10)'
- the average value was taken and precision was estimated.

Automatic conversion script
Id: cif_fix_values 1646 2011-03-28 12:23:43Z adriana 

The following automatic conversions were performed:

'_chemical_melting_point' value '419--421' was changed to '420.0(10)'
- the average value was taken and precision was
estimated.

'_geom_hbond_publ_flag' value 'Yes' changed to 'yes'
according to /home/saulius/struct/CIF-dictionaries/cif_core.dic
dictionary named 'cif_core.dic' version 2.4.1 from 2010-06-29 (2
times).

Automatic conversion script
Id: cif_fix_values 1715 2011-07-08 13:25:40Z adriana 
;
_cod_original_sg_symbol_H-M 'C 2'
_cod_database_code 2015263

loop_
_symmetry_equiv_pos_as_xyz
'x, y, z'
'-x, y, -z'
'x+1/2, y+1/2, z'
'-x+1/2, y+1/2, -z'

loop_
_atom_site_type_symbol
_atom_site_label
_atom_site_fract_x
_atom_site_fract_y
_atom_site_fract_z
_atom_site_U_iso_or_equiv
_atom_site_adp_type
_atom_site_calc_flag
_atom_site_refinement_flags
_atom_site_occupancy
C C1 0.17249(16) 0.5239(4) 0.64125(8) 0.0223(4) Uani d . 1
H H1A 0.1075 0.4550 0.6481 0.027 Uiso calc R 1
H H1B 0.1710 0.6774 0.6550 0.027 Uiso calc R 1
C C2 0.18436(16) 0.5260(5) 0.57783(8) 0.0261(5) Uani d . 1
H H2A 0.1790 0.3739 0.5631 0.031 Uiso calc R 1
H H2B 0.1295 0.6137 0.5587 0.031 Uiso calc R 1
C C3 0.28490(18) 0.6232(5) 0.56464(9) 0.0287(5) Uani d . 1
H H3A 0.2857 0.7812 0.5747 0.034 Uiso calc R 1
H H3B 0.2913 0.6124 0.5236 0.034 Uiso calc R 1
C C4 0.37618(16) 0.5113(4) 0.59559(8) 0.0233(5) Uani d . 1
C C5 0.35872(16) 0.4998(4) 0.65979(8) 0.0198(4) Uani d . 1
H H5 0.3554 0.6569 0.6719 0.024 Uiso calc R 1
C C6 0.44649(16) 0.4030(4) 0.69668(8) 0.0219(4) Uani d . 1
H H6A 0.4495 0.2422 0.6905 0.026 Uiso calc R 1
H H6B 0.5101 0.4678 0.6857 0.026 Uiso calc R 1
C C7 0.43527(15) 0.4490(4) 0.75898(8) 0.0213(4) Uani d . 1
H H7A 0.4386 0.6098 0.7653 0.026 Uiso calc R 1
H H7B 0.4923 0.3813 0.7815 0.026 Uiso calc R 1
C C8 0.33666(16) 0.3610(3) 0.78006(8) 0.0186(4) Uani d . 1
C C9 0.24753(15) 0.4441(3) 0.73928(8) 0.0182(4) Uani d . 1
H H9 0.2502 0.6079 0.7427 0.022 Uiso calc R 1
C C10 0.25741(16) 0.3985(3) 0.67533(8) 0.0177(4) Uani d . 1
C C11 0.14387(16) 0.3811(4) 0.75895(9) 0.0226(4) Uani d . 1
H H11A 0.0912 0.4600 0.7355 0.027 Uiso calc R 1
H H11B 0.1331 0.2215 0.7531 0.027 Uiso calc R 1
C C12 0.13324(16) 0.4360(4) 0.82095(8) 0.0233(4) Uani d . 1
H H12A 0.0707 0.3698 0.8330 0.028 Uiso calc R 1
H H12B 0.1286 0.5974 0.8255 0.028 Uiso calc R 1
C C13 0.22299(18) 0.3487(4) 0.85824(9) 0.0219(4) Uani d . 1
H H13 0.2150 0.3927 0.8981 0.026 Uiso calc R 1
C C14 0.31962(16) 0.4501(3) 0.83942(8) 0.0191(4) Uani d . 1
H H14 0.3080 0.6120 0.8356 0.023 Uiso calc R 1
O O15 0.38191(13) 0.5208(3) 0.93589(6) 0.0271(4) Uani d . 1
C C15 0.40754(18) 0.4176(4) 0.88379(8) 0.0232(5) Uani d . 1
H H15 0.4202 0.2588 0.8900 0.028 Uiso calc R 1
H H15B 0.4690 0.4853 0.8708 0.028 Uiso calc R 1
O O16 0.16935(14) -0.0141(3) 0.88247(8) 0.0368(4) Uani d . 1
C C16 0.21947(18) 0.0995(4) 0.85418(9) 0.0253(5) Uani d . 1
O O17 0.26571(13) 0.0020(3) 0.81182(7) 0.0271(4) Uani d . 1
C C17 0.34732(17) 0.1109(4) 0.78647(9) 0.0226(4) Uani d . 1
H H17A 0.3538 0.0464 0.7488 0.027 Uiso calc R 1
H H17B 0.4103 0.0794 0.8096 0.027 Uiso calc R 1
C C18 0.46733(19) 0.6582(5) 0.58765(10) 0.0331(6) Uani d . 1
H H18A 0.4714 0.6888 0.5475 0.050 Uiso calc R 1
H H18B 0.5285 0.5829 0.6024 0.050 Uiso calc R 1
H H18C 0.4603 0.7968 0.6080 0.050 Uiso calc R 1
C C19 0.3960(2) 0.2883(5) 0.56855(9) 0.0306(5) Uani d . 1
H H19A 0.4155 0.3111 0.5301 0.046 Uiso calc R 1
H H19B 0.3350 0.1986 0.5675 0.046 Uiso calc R 1
H H19C 0.4502 0.2126 0.5907 0.046 Uiso calc R 1
C C20 0.24679(17) 0.1503(4) 0.66120(9) 0.0233(4) Uani d . 1
H H20A 0.2072 0.0784 0.6889 0.035 Uiso calc R 1
H H20B 0.3134 0.0829 0.6622 0.035 Uiso calc R 1
H H20C 0.2130 0.1327 0.6236 0.035 Uiso calc R 1
O O21 0.43121(13) 0.8479(3) 0.90373(7) 0.0309(4) Uani d . 1
C C21 0.39490(18) 0.7387(4) 0.93946(8) 0.0260(5) Uani d . 1
C C22 0.3563(2) 0.8273(5) 0.99275(10) 0.0385(6) Uani d . 1
H H22A 0.3875 0.9701 1.0017 0.058 Uiso calc R 1
H H22B 0.3729 0.7244 1.0237 0.058 Uiso calc R 1
H H22C 0.2834 0.8450 0.9876 0.058 Uiso calc R 1

loop_
_atom_site_aniso_label
_atom_site_aniso_U_11
_atom_site_aniso_U_22
_atom_site_aniso_U_33
_atom_site_aniso_U_12
_atom_site_aniso_U_13
_atom_site_aniso_U_23
C1 0.0168(9) 0.0248(10) 0.0245(9) 0.0007(8) -0.0048(7) -0.0005(8)
C2 0.0203(10) 0.0348(12) 0.0219(9) -0.0002(10) -0.0068(7) 0.0014(9)
C3 0.0316(12) 0.0304(12) 0.0233(10) -0.0042(10) -0.0026(8) 0.0033(9)
C4 0.0184(10) 0.0316(12) 0.0193(9) -0.0048(9) -0.0021(7) -0.0023(9)
C5 0.0190(10) 0.0206(10) 0.0193(8) -0.0024(8) -0.0026(7) -0.0014(8)
C6 0.0155(10) 0.0279(11) 0.0219(9) -0.0015(8) -0.0014(7) -0.0018(8)
C7 0.0146(9) 0.0274(11) 0.0211(9) -0.0031(9) -0.0045(7) -0.0003(8)
C8 0.0186(10) 0.0177(10) 0.0189(9) -0.0012(8) -0.0020(7) -0.0005(7)
C9 0.0182(9) 0.0165(9) 0.0193(8) 0.0013(8) -0.0035(7) -0.0004(7)
C10 0.0129(9) 0.0201(10) 0.0194(8) -0.0005(7) -0.0031(7) -0.0026(7)
C11 0.0183(10) 0.0263(11) 0.0225(9) 0.0007(8) -0.0019(7) 0.0004(8)
C12 0.0209(10) 0.0244(11) 0.0245(10) 0.0026(9) 0.0015(8) 0.0003(9)
C13 0.0245(11) 0.0197(10) 0.0214(9) -0.0014(9) 0.0006(8) 0.0013(8)
C14 0.0204(10) 0.0170(9) 0.0194(8) -0.0004(8) -0.0026(7) 0.0005(7)
O15 0.0348(9) 0.0272(8) 0.0189(7) -0.0042(8) -0.0018(6) 0.0008(6)
C15 0.0265(11) 0.0220(10) 0.0203(9) 0.0009(8) -0.0046(8) 0.0004(8)
O16 0.0387(10) 0.0287(9) 0.0434(10) -0.0067(8) 0.0052(8) 0.0100(8)
C16 0.0266(12) 0.0219(10) 0.0266(10) -0.0003(9) -0.0034(8) 0.0045(9)
O17 0.0317(9) 0.0171(7) 0.0323(8) -0.0017(7) 0.0002(6) 0.0022(6)
C17 0.0214(10) 0.0203(10) 0.0256(9) 0.0025(8) -0.0019(8) 0.0013(8)
C18 0.0280(12) 0.0452(15) 0.0261(10) -0.0139(11) 0.0005(9) 0.0028(10)
C19 0.0303(12) 0.0368(12) 0.0248(10) 0.0004(10) 0.0020(9) -0.0077(10)
C20 0.0218(10) 0.0207(10) 0.0272(10) -0.0031(8) -0.0001(8) -0.0050(8)
O21 0.0365(10) 0.0263(8) 0.0299(8) -0.0033(8) 0.0012(7) -0.0004(7)
C21 0.0301(12) 0.0281(12) 0.0190(9) -0.0004(10) -0.0045(8) -0.0029(9)
C22 0.0455(15) 0.0419(15) 0.0283(11) -0.0005(13) 0.0041(10) -0.0100(11)

loop_
_atom_type_symbol
_atom_type_description
_atom_type_scat_dispersion_real
_atom_type_scat_dispersion_imag
_atom_type_scat_source
C C 0.0033 0.0000 'International Tables Vol C Tables 4.2.6.8 and 6.1.1.4'
H H 0.0000 0.0000 'International Tables Vol C Tables 4.2.6.8 and 6.1.1.4'
O O 0.0106 0.0000 'International Tables Vol C Tables 4.2.6.8 and 6.1.1.4'

loop_
_geom_angle_atom_site_label_1
_geom_angle_atom_site_label_2
_geom_angle_atom_site_label_3
_geom_angle
C2 C1 C10 113.37(18)
C2 C1 H1A 108.9
C10 C1 H1A 108.9
C2 C1 H1B 108.9
C10 C1 H1B 108.9
H1A C1 H1B 107.7
C3 C2 C1 111.37(17)
C3 C2 H2A 109.4
C1 C2 H2A 109.4
C3 C2 H2B 109.4
C1 C2 H2B 109.4
H2A C2 H2B 108.0
C2 C3 C4 114.3(2)
C2 C3 H3A 108.7
C4 C3 H3A 108.7
C2 C3 H3B 108.7
C4 C3 H3B 108.7
H3A C3 H3B 107.6
C19 C4 C18 107.43(19)
C19 C4 C3 110.23(18)
C18 C4 C3 107.0(2)
C19 C4 C5 114.4(2)
C18 C4 C5 108.89(17)
C3 C4 C5 108.55(17)
C6 C5 C10 110.79(17)
C6 C5 C4 114.51(17)
C10 C5 C4 116.42(16)
C6 C5 H5 104.5
C10 C5 H5 104.5
C4 C5 H5 104.5
C7 C6 C5 111.16(17)
C7 C6 H6A 109.4
C5 C6 H6A 109.4
C7 C6 H6B 109.4
C5 C6 H6B 109.4
H6A C6 H6B 108.0
C6 C7 C8 113.61(16)
C6 C7 H7A 108.8
C8 C7 H7A 108.8
C6 C7 H7B 108.8
C8 C7 H7B 108.8
H7A C7 H7B 107.7
C17 C8 C7 107.54(19)
C17 C8 C14 105.97(17)
C7 C8 C14 111.32(16)
C17 C8 C9 116.30(19)
C7 C8 C9 108.42(16)
C14 C8 C9 107.31(16)
C11 C9 C10 113.20(16)
C11 C9 C8 113.02(16)
C10 C9 C8 115.61(16)
C11 C9 H9 104.5
C10 C9 H9 104.5
C8 C9 H9 104.5
C1 C10 C20 108.29(18)
C1 C10 C5 107.33(17)
C20 C10 C5 113.61(18)
C1 C10 C9 108.20(16)
C20 C10 C9 111.80(17)
C5 C10 C9 107.40(16)
C12 C11 C9 112.84(18)
C12 C11 H11A 109.0
C9 C11 H11A 109.0
C12 C11 H11B 109.0
C9 C11 H11B 109.0
H11A C11 H11B 107.8
C11 C12 C13 111.03(17)
C11 C12 H12A 109.4
C13 C12 H12A 109.4
C11 C12 H12B 109.4
C13 C12 H12B 109.4
H12A C12 H12B 108.0
C16 C13 C14 114.0(2)
C16 C13 C12 106.8(2)
C14 C13 C12 109.43(17)
C16 C13 H13 108.8
C14 C13 H13 108.8
C12 C13 H13 108.8
C13 C14 C15 111.54(17)
C13 C14 C8 108.16(16)
C15 C14 C8 115.32(18)
C13 C14 H14 107.1
C15 C14 H14 107.1
C8 C14 H14 107.1
C21 O15 C15 116.34(18)
O15 C15 C14 108.41(18)
O15 C15 H15 110.0
C14 C15 H15 110.0
O15 C15 H15B 110.0
C14 C15 H15B 110.0
H15 C15 H15B 108.4
O16 C16 O17 117.9(2)
O16 C16 C13 123.6(2)
O17 C16 C13 118.0(2)
C16 O17 C17 120.63(17)
O17 C17 C8 115.34(19)
O17 C17 H17A 108.4
C8 C17 H17A 108.4
O17 C17 H17B 108.4
C8 C17 H17B 108.4
H17A C17 H17B 107.5
C4 C18 H18A 109.5
C4 C18 H18B 109.5
H18A C18 H18B 109.5
C4 C18 H18C 109.5
H18A C18 H18C 109.5
H18B C18 H18C 109.5
C4 C19 H19A 109.5
C4 C19 H19B 109.5
H19A C19 H19B 109.5
C4 C19 H19C 109.5
H19A C19 H19C 109.5
H19B C19 H19C 109.5
C10 C20 H20A 109.5
C10 C20 H20B 109.5
H20A C20 H20B 109.5
C10 C20 H20C 109.5
H20A C20 H20C 109.5
H20B C20 H20C 109.5
O21 C21 O15 123.8(2)
O21 C21 C22 125.3(2)
O15 C21 C22 110.9(2)
C21 C22 H22A 109.5
C21 C22 H22B 109.5
H22A C22 H22B 109.5
C21 C22 H22C 109.5
H22A C22 H22C 109.5
H22B C22 H22C 109.5

loop_
_geom_bond_atom_site_label_1
_geom_bond_atom_site_label_2
_geom_bond_distance
C1 C2 1.532(3)
C1 C10 1.548(3)
C1 H1A 0.9900
C1 H1B 0.9900
C2 C3 1.523(3)
C2 H2A 0.9900
C2 H2B 0.9900
C3 C4 1.538(3)
C3 H3A 0.9900
C3 H3B 0.9900
C4 C19 1.533(4)
C4 C18 1.535(3)
C4 C5 1.566(3)
C5 C6 1.531(3)
C5 C10 1.558(3)
C5 H5 1.0000
C6 C7 1.529(3)
C6 H6A 0.9900
C6 H6B 0.9900
C7 C8 1.542(3)
C7 H7A 0.9900
C7 H7B 0.9900
C8 C17 1.534(3)
C8 C14 1.548(3)
C8 C9 1.566(3)
C9 C11 1.545(3)
C9 C10 1.564(3)
C9 H9 1.0000
C10 C20 1.551(3)
C11 C12 1.532(3)
C11 H11A 0.9900
C11 H11B 0.9900
C12 C13 1.535(3)
C12 H12A 0.9900
C12 H12B 0.9900
C13 C16 1.519(3)
C13 C14 1.529(3)
C13 H13 1.0000
C14 C15 1.535(3)
C14 H14 1.0000
O15 C21 1.339(3)
O15 C15 1.455(3)
C15 H15 0.9900
C15 H15B 0.9900
O16 C16 1.204(3)
C16 O17 1.359(3)
O17 C17 1.447(3)
C17 H17A 0.9900
C17 H17B 0.9900
C18 H18A 0.9800
C18 H18B 0.9800
C18 H18C 0.9800
C19 H19A 0.9800
C19 H19B 0.9800
C19 H19C 0.9800
C20 H20A 0.9800
C20 H20B 0.9800
C20 H20C 0.9800
O21 C21 1.210(3)
C21 C22 1.505(3)
C22 H22A 0.9800
C22 H22B 0.9800
C22 H22C 0.9800

loop_
_geom_hbond_atom_site_label_D
_geom_hbond_atom_site_label_H
_geom_hbond_atom_site_label_A
_geom_hbond_site_symmetry_A
_geom_hbond_distance_DH
_geom_hbond_distance_HA
_geom_hbond_distance_DA
_geom_hbond_angle_DHA
_geom_hbond_publ_flag
C14 H14 O17 1_565 1.00 2.49 3.486(3) 171 yes
C15 H15 O21 1_545 0.99 2.52 3.509(3) 173 yes

loop_
_geom_torsion_atom_site_label_1
_geom_torsion_atom_site_label_2
_geom_torsion_atom_site_label_3
_geom_torsion_atom_site_label_4
_geom_torsion
C10 C1 C2 C3 -56.6(3)
C1 C2 C3 C4 54.7(3)
C2 C3 C4 C19 75.4(2)
C2 C3 C4 C18 -168.08(19)
C2 C3 C4 C5 -50.7(3)
C19 C4 C5 C6 59.6(2)
C18 C4 C5 C6 -60.6(3)
C3 C4 C5 C6 -176.84(19)
C19 C4 C5 C10 -71.9(2)
C18 C4 C5 C10 167.9(2)
C3 C4 C5 C10 51.7(3)
C10 C5 C6 C7 -60.0(2)
C4 C5 C6 C7 165.89(18)
C5 C6 C7 C8 57.3(2)
C6 C7 C8 C17 75.4(2)
C6 C7 C8 C14 -168.96(17)
C6 C7 C8 C9 -51.1(2)
C17 C8 C9 C11 63.3(2)
C7 C8 C9 C11 -175.42(16)
C14 C8 C9 C11 -55.1(2)
C17 C8 C9 C10 -69.4(2)
C7 C8 C9 C10 51.9(2)
C14 C8 C9 C10 172.21(17)
C2 C1 C10 C20 -68.7(2)
C2 C1 C10 C5 54.3(2)
C2 C1 C10 C9 169.90(18)
C6 C5 C10 C1 173.53(16)
C4 C5 C10 C1 -53.3(2)
C6 C5 C10 C20 -66.8(2)
C4 C5 C10 C20 66.4(2)
C6 C5 C10 C9 57.4(2)
C4 C5 C10 C9 -169.45(18)
C11 C9 C10 C1 56.5(2)
C8 C9 C10 C1 -170.88(17)
C11 C9 C10 C20 -62.7(2)
C8 C9 C10 C20 70.0(2)
C11 C9 C10 C5 172.06(17)
C8 C9 C10 C5 -55.3(2)
C10 C9 C11 C12 -177.40(17)
C8 C9 C11 C12 48.7(2)
C9 C11 C12 C13 -49.5(2)
C11 C12 C13 C16 -65.0(2)
C11 C12 C13 C14 58.9(2)
C16 C13 C14 C15 -75.3(2)
C12 C13 C14 C15 165.17(18)
C16 C13 C14 C8 52.5(2)
C12 C13 C14 C8 -67.0(2)
C17 C8 C14 C13 -61.2(2)
C7 C8 C14 C13 -177.80(17)
C9 C8 C14 C13 63.7(2)
C17 C8 C14 C15 64.5(2)
C7 C8 C14 C15 -52.2(2)
C9 C8 C14 C15 -170.65(18)
C21 O15 C15 C14 -80.9(2)
C13 C14 C15 O15 -59.3(2)
C8 C14 C15 O15 176.77(16)
C14 C13 C16 O16 154.9(2)
C12 C13 C16 O16 -84.2(3)
C14 C13 C16 O17 -33.4(3)
C12 C13 C16 O17 87.6(2)
O16 C16 O17 C17 -163.0(2)
C13 C16 O17 C17 24.8(3)
C16 O17 C17 C8 -37.0(3)
C7 C8 C17 O17 173.55(16)
C14 C8 C17 O17 54.4(2)
C9 C8 C17 O17 -64.7(2)
C15 O15 C21 O21 -4.3(4)
C15 O15 C21 C22 174.4(2)

loop_
_cod_related_entry_id
_cod_related_entry_database
_cod_related_entry_code
1 ChemSpider 9200051
